data_1010823
loop_
_publ_author_name
'Signer, R'
'Gross, H'

_publ_section_title 'Ueber den Bau einiger Heteropolysaeuren'
_journal_coden_ASTM HCACAV
_journal_name_full 'Helvetica Chimica Acta'
_journal_page_first 1076
_journal_page_last 1080
_journal_paper_doi 10.1002/hlca.193401701135
_journal_volume 17
_journal_year 1934
_chemical_formula_structural 'H5 (B (W3 O10)4)'
_chemical_formula_sum 'B H5 O40 W12'
_chemical_name_systematic 'Dodecatungstoboric acid'
_cell_angle_alpha 90
_cell_angle_beta 90
_cell_angle_gamma 90
_cell_formula_units_Z 0
_cell_length_a 12.11(1)
_cell_length_b 12.11(1)
_cell_length_c 12.11(1)
_cell_volume 1776.0
_cod_original_formula_sum 'H5 B O40 W12'
_cod_database_code 1010823

loop_
_atom_site_label
_atom_site_fract_x
_atom_site_fract_y
_atom_site_fract_z
? ? ? ?
